data_9001319
loop_
_publ_author_name
'Post, J. E.'
'Buchwald, V. F.'

_publ_section_title
;
 Crystal structure refinement of akaganeite
;
_journal_name_full 'American Mineralogist'
_journal_page_first 272
_journal_page_last 277
_journal_volume 76
_journal_year 1991
_chemical_compound_source 'corrosion crust on the Camp del Cielo meteorite'
_chemical_formula_sum 'Cl0.675 Fe4 O8'
_chemical_name_mineral Akaganeite
_space_group_crystal_system monoclinic
_space_group_IT_number 12
_space_group_name_Hall '-I 2y'
_space_group_name_H-M_alt 'I 1 2/m 1'
_symmetry_space_group_name_H-M 'I 1 2/m 1'
_cell_angle_alpha 90
_cell_angle_beta 90.24
_cell_angle_gamma 90
_cell_formula_units_Z 2
_cell_length_a 10.600
_cell_length_b 3.0339
_cell_length_c 10.513
_cell_volume 338.088
_database_code_amcsd 0001349
_exptl_crystal_density_diffrn 3.687
_cod_original_formula_sum 'Fe4 O8 Cl.675'
_cod_database_code 9001319

loop_
_space_group_symop_id
_space_group_symop_operation_xyz
1 x,y,z
2 1/2+x,1/2+y,1/2+z
3 x,-y,z
4 1/2+x,1/2-y,1/2+z
5 -x,y,-z
6 1/2-x,1/2+y,1/2-z
7 -x,-y,-z
8 1/2-x,1/2-y,1/2-z

loop_
_atom_site_label
_atom_site_fract_x
_atom_site_fract_y
_atom_site_fract_z
_atom_site_occupancy
_atom_site_U_iso_or_equiv
Fe1 0.85800 0.00000 0.34100 1.00000 0.00633
Fe2 0.33900 0.00000 0.14100 1.00000 0.00633
O1 0.66300 0.00000 0.29000 1.00000 0.01013
O2 0.65700 0.00000 0.03000 1.00000 0.01013
O3 0.29300 0.00000 0.35700 1.00000 0.01013
O4 0.03900 0.00000 0.33200 1.00000 0.01013
Cl 0.00000 0.00000 0.00000 0.67500 0.02533

loop_
_cod_related_entry_id
_cod_related_entry_database
_cod_related_entry_code
1 AMCSD 0001349
